data_7133308
loop_
_publ_author_name
'Jiang, Qiao'
'Suzuki, Hiroaki'
'Wada, Yuki'
'Wang, Xiaohan'
'Murakami, Yoichi'
'Matsumoto, Takaya'
'Usov, Pavel M.'
'Kawano, Masaki'

_publ_section_title
;
 Magnetic and thermodynamic control of coordination network
 crystallization using a hexaazaphenalene-based ligand.
;
_journal_issue 63
_journal_name_full 'Chemical communications (Cambridge, England)'
_journal_page_first 8236
_journal_page_last 8239
_journal_paper_doi 10.1039/d4cc01951b
_journal_volume 60
_journal_year 2024
_chemical_formula_moiety 'C46.817 H34.451 Cd2 N18 O4, 2(Cl O4), 4.523(O), 4.857(C O), 2(C O0.333)'
_chemical_formula_sum 'C53.67 H34.45 Cd2 Cl2 N18 O22.05'
_chemical_formula_weight 1579.98
_chemical_name_common Cd-4TPHAP-1
_space_group_crystal_system triclinic
_space_group_IT_number 2
_space_group_name_Hall '-P 1'
_space_group_name_H-M_alt 'P -1'
_atom_sites_solution_hydrogens mixed
_atom_sites_solution_primary dual
_audit_creation_date 2024-03-11
_audit_creation_method
;
Olex2 1.5
(compiled 2024.02.16 svn.r378c4104 for OlexSys, GUI svn.r6928)
;
_audit_update_record
;
2024-03-11 deposited with the CCDC.	2024-07-10 downloaded from the CCDC.
;
_cell_angle_alpha 80.3950(10)
_cell_angle_beta 84.2250(10)
_cell_angle_gamma 78.4430(10)
_cell_formula_units_Z 1
_cell_length_a 11.81030(10)
_cell_length_b 12.5965(2)
_cell_length_c 13.3862(2)
_cell_measurement_reflns_used 22935
_cell_measurement_temperature 123(2)
_cell_measurement_theta_max 75.2640
_cell_measurement_theta_min 3.3440
_cell_volume 1919.06(5)
_computing_cell_refinement 'CrysAlisPro 1.171.42.90a (Rigaku OD, 2023)'
_computing_data_collection 'CrysAlisPro 1.171.42.90a (Rigaku OD, 2023)'
_computing_data_reduction 'CrysAlisPro 1.171.42.90a (Rigaku OD, 2023)'
_computing_molecular_graphics 'Olex2 1.5 (Dolomanov et al., 2009)'
_computing_publication_material 'Olex2 1.5 (Dolomanov et al., 2009)'
_computing_structure_refinement 'SHELXL 2018/3 (Sheldrick, 2015)'
_computing_structure_solution 'SHELXT 2018/2 (Sheldrick, 2018)'
_diffrn_ambient_temperature 123.15
_diffrn_detector 'Hybrid Pixel Array Detector'
_diffrn_detector_area_resol_mean 10.0000
_diffrn_detector_type HyPix
_diffrn_measured_fraction_theta_full 0.999
_diffrn_measured_fraction_theta_max 0.985
_diffrn_measurement_details
;
List of Runs (angles in degrees, time in seconds):

  # Type    Start    End  Width  t~exp~   \w     \q     \k     \f   Frames
#--------------------------------------------------------------------------
  1  \w     -2.00  26.00   0.50    0.05    --  -48.44  19.00-120.00   56
  2  \w    -27.00  24.00   0.50    0.05    --  -48.44  37.00 -30.00  102
  3  \w     -6.00  19.00   0.50    0.05    --  -48.44  19.00 -30.00   50
  4  \w     -6.00  24.00   0.50    0.05    --  -48.44  19.00   0.00   60
  5  \w     -6.00  20.00   0.50    0.05    --  -48.44  19.00 120.00   52
  6  \w     -6.00  24.00   0.50    0.05    --  -48.44  19.00 -90.00   60
  7  \w     32.00  79.00   0.50    0.10    --  102.75 -61.00 -60.00   94
  8  \w     33.00  64.00   0.50    0.10    --  102.75 -61.00 150.00   62
  9  \w     87.00 113.00   0.50    0.10    --  102.75 -77.00 -90.00   52
 10  \w     32.00  70.00   0.50    0.10    --  102.75 -77.00 -90.00   76
 11  \w     35.00  60.00   0.50    0.10    --  102.75 -61.00-180.00   50
 12  \w     58.00  84.00   0.50    0.10    --  102.75 -83.00-119.00   52
 13  \w     76.00 102.00   0.50    0.10    --  102.75-125.00-120.00   52
 14  \w     36.00  69.00   0.50    0.10    --  102.75-125.00-120.00   66
 15  \w     39.00  91.00   0.50    0.10    --  102.75-125.00-150.00  104
 16  \w     34.00 110.00   0.50    0.10    --  102.75-125.00  60.00  152
 17  \w     72.00  97.00   0.50    0.10    --  102.75-125.00  90.00   50
 18  \w     47.00  73.00   0.50    0.10    --  102.75-125.00 150.00   52
 19  \w     34.00 103.00   0.50    0.10    --  102.75-125.00 120.00  138
 20  \w     40.00 106.00   0.50    0.10    --  102.75 -98.00  99.88  132
 21  \w     31.00 103.00   0.50    0.10    --  102.75 -94.00 120.00  144
 22  \w     58.00 103.00   0.50    0.10    --  102.75 -94.00  60.00   90
 23  \w     61.00  96.00   0.50    0.10    --  102.75 -94.00 150.00   70
 24  \w     37.00  67.00   0.50    0.10    --  102.75 -94.00 -90.00   60
 25  \w     31.00  57.00   0.50    0.10    --  102.75 -94.00-150.00   52
 26  \w     61.00  88.00   0.50    0.10    --  102.75 -94.00-150.00   54
 27  \w    -23.00  58.00   0.50    0.05    --   48.44 -83.00-119.00  162
 28  \w     33.00 106.00   0.50    0.10    --  102.75 -94.00 -60.00  146
 29  \w     60.00  89.00   0.50    0.10    --  102.75 -94.00   0.00   58
 30  \w     98.00 173.00   0.50    0.10    --  102.75  30.00 -60.00  150
 31  \w     92.00 171.00   0.50    0.10    --  102.75  45.00 -30.00  158
 32  \w     94.00 159.00   0.50    0.10    --  102.75  45.00  60.00  130
 33  \w    144.00 169.00   0.50    0.10    --  102.75  30.00  30.00   50
 34  \w    136.00 165.00   0.50    0.10    --  102.75  77.00 120.00   58
 35  \w     92.00 174.00   0.50    0.10    --  102.75  45.00 150.00  164
 36  \w     86.00 111.00   0.50    0.10    --  102.75  77.00 120.00   50
 37  \w     40.00 116.00   0.50    0.05    --   48.44  37.00  30.00  152
 38  \w     94.00 119.00   0.50    0.10    --  102.75  30.00  30.00   50
 39  \w     85.00 174.00   0.50    0.10    --  102.75  83.00   2.00  178
 40  \w    -25.00   0.00   0.50    0.05    --   48.44 -19.00 -90.00   50
 41  \w    -25.00   0.00   0.50    0.05    --   48.44 -19.00 120.00   50
 42  \w   -125.00 -99.00   0.50    0.10    -- -102.00 143.00 126.98   52
 43  \w   -125.00 -94.00   0.50    0.10    -- -102.00 143.00 168.35   62
 44  \w    -60.00 -33.00   0.50    0.10    -- -102.00 143.00 168.35   54
 45  \w   -121.00 -89.00   0.50    0.10    -- -102.00 139.00 -13.12   64
 46  \w   -106.00 -80.00   0.50    0.10    -- -102.00 103.00  14.21   52
 47  \w    -59.00 -33.00   0.50    0.10    -- -102.00 103.00  14.21   52
 48  \w    -76.00 -44.00   0.50    0.10    -- -102.00  83.00   2.00   64
 49  \w    -62.00 -36.00   0.50    0.10    -- -102.00 107.00-110.68   52
 50  \w   -122.00 -83.00   0.50    0.10    -- -102.00 140.00-116.19   78
 51  \w   -107.00 -80.00   0.50    0.10    -- -102.00 107.00-110.68   54
 52  \w    -60.00 -31.00   0.50    0.10    -- -102.00  61.00-180.00   58
 53  \w    -73.00 -30.00   0.50    0.10    -- -102.00  61.00-150.00   86
 54  \w   -175.00-125.00   0.50    0.10    -- -102.00 -30.00 -60.00  100
 55  \w   -142.00 -80.00   0.50    0.10    -- -102.00 -83.00-119.00  124
 56  \w   -175.00 -92.00   0.50    0.10    -- -102.00 -30.00  90.00  166
 57  \w    -72.00  24.00   0.50    0.05    --  -48.44  83.00   2.00  192
;
_diffrn_measurement_device 'four-circle diffractometer'
_diffrn_measurement_device_type 'XtaLAB Synergy R, DW system, HyPix'
_diffrn_measurement_method '\w scans'
_diffrn_orient_matrix_type 'CrysAlisPro convention (1999,Acta A55,543-557)'
_diffrn_orient_matrix_UB_11 0.0034332000
_diffrn_orient_matrix_UB_12 -0.0999279000
_diffrn_orient_matrix_UB_13 -0.0534926000
_diffrn_orient_matrix_UB_21 0.0657298000
_diffrn_orient_matrix_UB_22 -0.0750005000
_diffrn_orient_matrix_UB_23 0.0870332000
_diffrn_orient_matrix_UB_31 -0.1161059000
_diffrn_orient_matrix_UB_32 -0.0182563000
_diffrn_orient_matrix_UB_33 0.0570447000
_diffrn_radiation_monochromator mirror
_diffrn_radiation_probe x-ray
_diffrn_radiation_type 'Cu K\a'
_diffrn_radiation_wavelength 1.54184
_diffrn_reflns_av_R_equivalents 0.0534
_diffrn_reflns_av_unetI/netI 0.0438
_diffrn_reflns_Laue_measured_fraction_full 0.999
_diffrn_reflns_Laue_measured_fraction_max 0.985
_diffrn_reflns_limit_h_max 13
_diffrn_reflns_limit_h_min -14
_diffrn_reflns_limit_k_max 15
_diffrn_reflns_limit_k_min -15
_diffrn_reflns_limit_l_max 16
_diffrn_reflns_limit_l_min -16
_diffrn_reflns_number 35291
_diffrn_reflns_point_group_measured_fraction_full 0.999
_diffrn_reflns_point_group_measured_fraction_max 0.985
_diffrn_reflns_theta_full 67.684
_diffrn_reflns_theta_max 76.121
_diffrn_reflns_theta_min 4.555
_diffrn_source 'Rotating-anode X-ray tube'
_diffrn_source_type 'Rigaku (Cu) X-ray Source'
_exptl_absorpt_coefficient_mu 5.740
_exptl_absorpt_correction_T_max 1.00000
_exptl_absorpt_correction_T_min 0.70139
_exptl_absorpt_correction_type multi-scan
_exptl_absorpt_process_details
;
CrysAlisPro 1.171.42.90a (Rigaku Oxford Diffraction, 2023)
Empirical absorption correction using spherical harmonics,
implemented in SCALE3 ABSPACK scaling algorithm.
;
_exptl_crystal_colour 'yellowish colourless'
_exptl_crystal_colour_modifier yellowish
_exptl_crystal_colour_primary colourless
_exptl_crystal_density_diffrn 1.367
_exptl_crystal_description hexagonal
_exptl_crystal_F_000 789
_exptl_crystal_size_max 0.15
_exptl_crystal_size_mid 0.13
_exptl_crystal_size_min 0.075
_refine_diff_density_max 1.622
_refine_diff_density_min -1.210
_refine_diff_density_rms 0.127
_refine_ls_extinction_method none
_refine_ls_goodness_of_fit_ref 1.055
_refine_ls_hydrogen_treatment mixed
_refine_ls_matrix_type full
_refine_ls_number_parameters 565
_refine_ls_number_reflns 7898
_refine_ls_number_restraints 9
_refine_ls_restrained_S_all 1.056
_refine_ls_R_factor_all 0.0557
_refine_ls_R_factor_gt 0.0522
_refine_ls_shift/su_max 0.001
_refine_ls_shift/su_mean 0.000
_refine_ls_structure_factor_coef Fsqd
_refine_ls_weighting_details 'w=1/[\s^2^(Fo^2^)+(0.1062P)^2^+1.5846P] where P=(Fo^2^+2Fc^2^)/3'
_refine_ls_weighting_scheme calc
_refine_ls_wR_factor_gt 0.1464
_refine_ls_wR_factor_ref 0.1500
_reflns_Friedel_coverage 0.000
_reflns_number_gt 7231
_reflns_number_total 7898
_reflns_threshold_expression 'I > 2\s(I)'
_cod_data_source_file d4cc01951b2.cif
_cod_data_source_block Cd-4TPHAP-1
_cod_depositor_comments 'Adding full bibliography for 7133308--7133309.cif.'
_cod_database_code 7133308
_shelx_shelxl_version_number 2018/3
_chemical_oxdiff_formula CdCHNO
_shelx_space_group_comment
;
The symmetry employed for this shelxl refinement is uniquely defined
by the following loop, which should always be used as a source of
symmetry information in preference to the above space-group names.
They are only intended as comments.
;
_olex2_refinement_description
;
1. Fixed Uiso
 At 1.2 times of:
  All C(H) groups
 At 1.5 times of:
  All C(H,H,H) groups, All O(H) groups
2. Restrained distances
 O6S-C5S \\sim O4S-C3S
 with sigma of 0.02
 Cl38-O42 \\sim Cl38-O43
 with sigma of 0.02
3. Uiso/Uaniso restraints and constraints
C9S \\sim O10S: within 2A with sigma of 0.04 and sigma for terminal atoms of
0.08 within 2A
Uanis(O35) = Uanis(O33)
4. Others
 1*[Sof(O4W)]+1*[Sof(O6W)]+1*[Sof(O7W)]+1*[Sof(O5W)]=1 with esd of 0.01
 Sof(O1W)=1-FVAR(1)
 Sof(O2S)=Sof(C1S)=FVAR(1)
 Sof(O3W)=1-FVAR(2)
 Sof(O12S)=Sof(C11S)=FVAR(2)
 Sof(O4S)=Sof(C3S)=1-FVAR(3)
 Sof(O6S)=Sof(C5S)=FVAR(3)
 Sof(O33)=Sof(C34)=Sof(H34A)=Sof(H34B)=Sof(H34C)=1-FVAR(8)
 Sof(O35)=FVAR(8)
 Fixed Sof: O42(0.5) O8S(0.333333) C7S(0.333333) O2W(0.333333) O10S(0.333333)
 O43(0.5)
5.a Me refined with riding coordinates:
 C34(H34A,H34B,H34C)
5.b Aromatic/amide H refined with riding coordinates:
 C6(H6), C28(H28), C18(H18), C7(H7), C17(H17), C14(H14), C24(H24), C4(H4),
 C27(H27), C3(H3), C15(H15), C25(H25)
5.c Idealised Me refined as rotating group:
 C37(H37A,H37B,H37C)
;
_olex2_submission_special_instructions 'No special instructions were received'
_oxdiff_exptl_absorpt_empirical_details
;
Empirical correction (ABSPACK) includes:
- Absorption correction using spherical harmonics
- Frame scaling
;
_oxdiff_exptl_absorpt_empirical_full_max 1.497
_oxdiff_exptl_absorpt_empirical_full_min 0.739

loop_
_space_group_symop_operation_xyz
'x, y, z'
'-x, -y, -z'

loop_
_atom_site_label
_atom_site_type_symbol
_atom_site_fract_x
_atom_site_fract_y
_atom_site_fract_z
_atom_site_U_iso_or_equiv
_atom_site_adp_type
_atom_site_occupancy
_atom_site_site_symmetry_order
_atom_site_calc_flag
_atom_site_refinement_flags_posn
_atom_site_refinement_flags_adp
_atom_site_refinement_flags_occupancy
_atom_site_disorder_assembly
_atom_site_disorder_group
Cd1 Cd -0.24436(2) 0.75249(2) 1.02973(2) 0.02786(11) Uani 1 1 d . . . . .
Cl38 Cl 0.24032(10) 0.74735(9) 0.97417(10) 0.0549(3) Uani 1 1 d D . . . .
O36 O -0.3732(2) 0.6482(2) 1.0090(2) 0.0344(6) Uani 1 1 d . . . . .
H36 H -0.404(5) 0.623(5) 1.059(5) 0.052 Uiso 1 1 d . U . . .
N29 N 0.3522(3) 0.2171(2) 0.8075(2) 0.0296(6) Uani 1 1 d . . . . .
N31 N 0.2027(3) 0.3664(3) 0.8083(2) 0.0301(6) Uani 1 1 d . . . . .
N9 N 0.1788(3) 0.5077(3) 0.6611(2) 0.0322(6) Uani 1 1 d . . . . .
N11 N 0.3050(3) 0.4892(3) 0.5147(2) 0.0323(6) Uani 1 1 d . . . . .
O41 O 0.3101(3) 0.7990(3) 1.0233(3) 0.0616(9) Uani 1 1 d . . . . .
N19 N 0.4618(3) 0.3318(3) 0.5145(2) 0.0329(6) Uani 1 1 d . . . . .
N21 N 0.4871(3) 0.1995(3) 0.6602(2) 0.0322(6) Uani 1 1 d . . . . .
N26 N 0.6505(3) -0.1093(3) 0.9243(2) 0.0327(6) Uani 1 1 d . . . . .
N2 N -0.1156(3) 0.6554(3) 0.9235(2) 0.0302(6) Uani 1 1 d . . . . .
N16 N 0.5211(3) 0.5593(3) 0.1764(3) 0.0379(7) Uani 1 1 d . . . . .
O35 O -0.111(2) 0.8462(12) 1.055(2) 0.044(2) Uani 0.591(19) 1 d . . P A 1
C10 C 0.2690(3) 0.4497(3) 0.6097(3) 0.0292(7) Uani 1 1 d . . . . .
C8 C 0.1516(3) 0.4635(3) 0.7551(3) 0.0294(7) Uani 1 1 d . . . . .
C5 C 0.0561(3) 0.5295(3) 0.8121(3) 0.0303(7) Uani 1 1 d . . . . .
C30 C 0.2930(3) 0.3100(3) 0.7570(3) 0.0282(7) Uani 1 1 d . . . . .
C20 C 0.4262(3) 0.2920(3) 0.6092(3) 0.0302(7) Uani 1 1 d . . . . .
C6 C -0.0291(3) 0.4818(3) 0.8715(3) 0.0320(7) Uani 1 1 d . . . . .
H6 H -0.029356 0.405867 0.875577 0.038 Uiso 1 1 calc R U . . .
C32 C 0.3273(3) 0.3490(3) 0.6577(3) 0.0293(7) Uani 1 1 d . . . . .
C22 C 0.4472(3) 0.1683(3) 0.7549(3) 0.0297(7) Uani 1 1 d . . . . .
C23 C 0.5161(3) 0.0690(3) 0.8118(3) 0.0314(7) Uani 1 1 d . . . . .
C12 C 0.3981(3) 0.4270(3) 0.4735(3) 0.0309(7) Uani 1 1 d . . . . .
C28 C 0.4645(3) -0.0109(3) 0.8719(3) 0.0318(7) Uani 1 1 d . . . . .
H28 H 0.382868 -0.005654 0.876185 0.038 Uiso 1 1 calc R U . . .
C18 C 0.5384(3) 0.4177(3) 0.3206(3) 0.0360(8) Uani 1 1 d . . . . .
H18 H 0.579731 0.349854 0.352423 0.043 Uiso 1 1 calc R U . . .
C13 C 0.4393(3) 0.4714(3) 0.3691(3) 0.0325(7) Uani 1 1 d . . . . .
C7 C -0.1146(3) 0.5487(3) 0.9253(3) 0.0324(7) Uani 1 1 d . . . . .
H7 H -0.174320 0.516928 0.964628 0.039 Uiso 1 1 calc R U . . .
C17 C 0.5764(4) 0.4644(4) 0.2249(3) 0.0383(8) Uani 1 1 d . . . . .
H17 H 0.644602 0.427355 0.192453 0.046 Uiso 1 1 calc R U . . .
O39 O 0.2837(4) 0.6330(3) 0.9831(4) 0.0780(13) Uani 1 1 d . . . . .
C14 C 0.3812(4) 0.5697(3) 0.3179(3) 0.0363(8) Uani 1 1 d . . . . .
H14 H 0.312743 0.608634 0.348344 0.044 Uiso 1 1 calc R U . . .
C24 C 0.6365(3) 0.0570(3) 0.8063(4) 0.0427(10) Uani 1 1 d . . . . .
H24 H 0.674540 0.108923 0.763229 0.051 Uiso 1 1 calc R U . . .
C4 C 0.0528(3) 0.6408(3) 0.8076(3) 0.0364(8) Uani 1 1 d . . . . .
H4 H 0.108492 0.675706 0.765497 0.044 Uiso 1 1 calc R U . . .
C27 C 0.5353(3) -0.0996(3) 0.9263(3) 0.0323(7) Uani 1 1 d . . . . .
H27 H 0.500182 -0.155568 0.966319 0.039 Uiso 1 1 calc R U . . .
C37 C -0.4087(4) 0.6264(4) 0.9171(3) 0.0424(9) Uani 1 1 d . . . . .
H37A H -0.370661 0.667344 0.859062 0.064 Uiso 1 1 calc R U . . .
H37B H -0.492966 0.649237 0.915300 0.064 Uiso 1 1 calc R U . . .
H37C H -0.387070 0.547788 0.913678 0.064 Uiso 1 1 calc R U . . .
C3 C -0.0330(3) 0.7004(3) 0.8653(3) 0.0358(8) Uani 1 1 d . . . . .
H3 H -0.033406 0.776216 0.863616 0.043 Uiso 1 1 calc R U . . .
C15 C 0.4249(4) 0.6102(3) 0.2214(3) 0.0392(8) Uani 1 1 d . . . . .
H15 H 0.384385 0.676729 0.186571 0.047 Uiso 1 1 calc R U . . .
C25 C 0.6993(3) -0.0320(4) 0.8646(4) 0.0433(10) Uani 1 1 d . . . . .
H25 H 0.781031 -0.038656 0.862291 0.052 Uiso 1 1 calc R U . . .
O40 O 0.1262(4) 0.7567(5) 1.0246(6) 0.114(2) Uani 1 1 d . . . B 1
O42 O 0.2089(15) 0.8045(13) 0.8765(11) 0.094(5) Uani 0.5 1 d D . P B 1
O3W O 0.052(2) 0.2877(16) 0.624(2) 0.225(14) Uani 0.558(13) 1 d . . P C 2
O4W O -0.1673(12) 0.9913(9) 1.1850(9) 0.044(4) Uani 0.252(14) 1 d . . P D 1
O6W O -0.2249(17) 0.8741(17) 1.3605(12) 0.066(7) Uani 0.229(16) 1 d . . P E 2
O7W O -0.2249(18) 0.9653(18) 1.319(2) 0.168(15) Uani 0.40(2) 1 d . . P F 3
O5W O -0.132(2) 0.912(2) 1.2414(19) 0.051(9) Uani 0.148(14) 1 d . . P G 4
O2S O 0.9529(9) -0.0275(10) 0.7514(9) 0.123(4) Uani 0.653(13) 1 d . . P H 1
C1S C 0.9558(11) -0.0521(11) 0.6487(9) 0.092(4) Uani 0.653(13) 1 d . . P H 1
O8S O 0.322(2) 0.109(2) 0.4482(16) 0.133(8) Uani 0.3333 1 d . . P I 1
C7S C 0.426(3) 0.121(2) 0.384(2) 0.103(9) Uani 0.3333 1 d . . P I 1
O6S O 0.7058(9) 0.1289(8) 0.5615(8) 0.210(8) Uani 0.809(10) 1 d D . P J 1
C5S C 0.7645(9) 0.2099(8) 0.4884(8) 0.093(3) Uani 0.809(10) 1 d D . P J 1
O12S O 0.0068(10) 0.2360(9) 0.7690(10) 0.086(4) Uani 0.442(13) 1 d . . P C 1
C11S C -0.0944(18) 0.235(3) 0.743(2) 0.20(2) Uani 0.442(13) 1 d . . P C 1
O2W O 0.282(3) 0.2116(19) 0.310(2) 0.183(16) Uani 0.3333 1 d . . P K 1
O33 O -0.123(3) 0.8727(18) 1.052(4) 0.044(2) Uani 0.409(19) 1 d . . P A 2
C34 C -0.0906(13) 0.9530(10) 1.0341(13) 0.064(5) Uani 0.409(19) 1 d . . P A 2
H34A H -0.027612 0.950745 1.077257 0.096 Uiso 0.409(19) 1 calc R U P A 2
H34B H -0.062075 0.964564 0.962570 0.096 Uiso 0.409(19) 1 calc R U P A 2
H34C H -0.154193 1.013327 1.047211 0.096 Uiso 0.409(19) 1 calc R U P A 2
O4S O 1.004(3) 0.344(2) 0.453(2) 0.16(2) Uani 0.191(10) 1 d D . P J 3
C3S C 0.904(3) 0.283(2) 0.453(2) 0.077(12) Uani 0.191(10) 1 d D . P J 3
C9S C 0.1939(11) 0.2843(11) 0.4629(10) 0.128(4) Uani 1 1 d . U . L 2
O10S O 0.169(3) 0.338(3) 0.369(2) 0.234(18) Uani 0.3333 1 d . U P L 2
O1W O 0.8540(16) -0.0490(11) 0.6610(15) 0.100(7) Uani 0.347(13) 1 d . . P H 2
O43 O 0.2684(16) 0.7781(13) 0.8658(9) 0.101(6) Uani 0.5 1 d D . P B 2

loop_
_atom_site_aniso_label
_atom_site_aniso_U_11
_atom_site_aniso_U_22
_atom_site_aniso_U_33
_atom_site_aniso_U_23
_atom_site_aniso_U_13
_atom_site_aniso_U_12
Cd1 0.02428(15) 0.02740(16) 0.02787(15) 0.00063(10) 0.00110(9) -0.00072(10)
Cl38 0.0533(7) 0.0424(6) 0.0708(8) -0.0058(6) -0.0184(6) -0.0081(5)
O36 0.0356(14) 0.0379(15) 0.0301(13) -0.0016(11) 0.0005(11) -0.0123(11)
N29 0.0270(14) 0.0280(15) 0.0304(15) 0.0007(11) -0.0020(11) -0.0013(11)
N31 0.0289(14) 0.0290(15) 0.0295(14) -0.0020(12) 0.0020(11) -0.0025(12)
N9 0.0293(15) 0.0315(15) 0.0301(15) 0.0005(12) 0.0012(12) 0.0019(12)
N11 0.0305(15) 0.0333(16) 0.0288(15) 0.0000(12) 0.0000(12) -0.0005(12)
O41 0.061(2) 0.059(2) 0.070(2) -0.0053(18) -0.0129(18) -0.0235(18)
N19 0.0318(15) 0.0339(16) 0.0281(14) -0.0011(12) 0.0004(12) 0.0009(12)
N21 0.0293(15) 0.0318(15) 0.0308(15) 0.0001(12) 0.0001(12) 0.0007(12)
N26 0.0279(15) 0.0264(14) 0.0374(16) 0.0042(12) -0.0018(12) 0.0022(11)
N2 0.0239(13) 0.0292(15) 0.0321(15) 0.0000(12) 0.0024(11) 0.0019(11)
N16 0.0404(18) 0.0452(19) 0.0303(15) -0.0038(14) -0.0013(13) -0.0155(15)
O35 0.034(5) 0.017(7) 0.083(3) -0.006(8) -0.017(3) 0.000(6)
C10 0.0262(16) 0.0290(17) 0.0291(16) -0.0013(13) -0.0016(13) 0.0000(13)
C8 0.0254(16) 0.0276(17) 0.0321(17) -0.0003(13) -0.0016(13) -0.0010(13)
C5 0.0249(16) 0.0299(17) 0.0316(17) 0.0006(14) -0.0013(13) 0.0005(13)
C30 0.0261(16) 0.0283(17) 0.0280(16) 0.0002(13) -0.0017(13) -0.0039(13)
C20 0.0276(16) 0.0288(17) 0.0317(17) -0.0016(14) -0.0013(13) -0.0019(13)
C6 0.0286(17) 0.0284(17) 0.0362(18) -0.0011(14) -0.0004(14) -0.0024(14)
C32 0.0271(16) 0.0293(17) 0.0297(17) -0.0023(14) -0.0020(13) -0.0027(13)
C22 0.0247(16) 0.0295(17) 0.0324(17) -0.0019(14) -0.0005(13) -0.0023(13)
C23 0.0296(17) 0.0290(17) 0.0320(17) -0.0007(14) -0.0001(14) -0.0008(14)
C12 0.0305(17) 0.0317(18) 0.0280(17) -0.0032(14) -0.0011(13) -0.0017(14)
C28 0.0256(16) 0.0275(17) 0.0387(19) -0.0001(14) -0.0010(14) -0.0014(13)
C18 0.0334(18) 0.039(2) 0.0334(18) -0.0025(15) -0.0004(15) -0.0063(15)
C13 0.0344(18) 0.0354(19) 0.0276(17) -0.0023(14) -0.0012(14) -0.0085(15)
C7 0.0264(17) 0.0325(18) 0.0347(18) -0.0003(14) 0.0033(14) -0.0030(14)
C17 0.037(2) 0.048(2) 0.0317(19) -0.0059(16) 0.0022(15) -0.0133(17)
O39 0.092(3) 0.048(2) 0.090(3) -0.010(2) 0.021(3) -0.017(2)
C14 0.040(2) 0.0352(19) 0.0303(18) 0.0002(15) -0.0010(15) -0.0037(16)
C24 0.0285(18) 0.037(2) 0.053(2) 0.0155(18) 0.0012(17) -0.0026(15)
C4 0.0312(18) 0.0340(19) 0.040(2) -0.0016(15) 0.0078(15) -0.0043(15)
C27 0.0296(17) 0.0284(17) 0.0355(18) 0.0018(14) -0.0016(14) -0.0031(14)
C37 0.039(2) 0.048(2) 0.040(2) -0.0108(18) -0.0055(17) -0.0044(18)
C3 0.0319(18) 0.0300(18) 0.042(2) -0.0028(15) 0.0048(15) -0.0028(14)
C15 0.050(2) 0.0345(19) 0.0320(19) -0.0002(15) -0.0027(16) -0.0093(17)
C25 0.0271(18) 0.040(2) 0.054(2) 0.0132(18) -0.0013(17) -0.0023(16)
O40 0.043(2) 0.096(4) 0.206(7) -0.038(4) -0.007(3) -0.006(2)
O42 0.129(13) 0.061(10) 0.096(8) 0.022(7) -0.052(8) -0.033(8)
O3W 0.27(3) 0.147(15) 0.28(3) 0.025(16) -0.19(2) -0.054(15)
O4W 0.066(9) 0.028(6) 0.033(6) -0.003(5) -0.004(5) 0.001(5)
O6W 0.088(13) 0.077(15) 0.044(9) 0.005(8) 0.000(8) -0.054(11)
O7W 0.118(16) 0.104(16) 0.31(4) -0.038(19) -0.11(2) -0.023(11)
O5W 0.047(14) 0.055(16) 0.062(16) -0.032(12) 0.005(10) -0.021(11)
O2S 0.085(6) 0.154(10) 0.137(9) -0.029(8) 0.019(6) -0.051(7)
C1S 0.074(8) 0.095(8) 0.078(7) 0.022(6) 0.012(6) 0.017(6)
O8S 0.118(15) 0.20(3) 0.096(13) -0.039(15) 0.015(11) -0.065(16)
C7S 0.13(2) 0.102(18) 0.101(17) -0.074(16) 0.027(16) -0.046(16)
O6S 0.154(8) 0.167(9) 0.176(9) 0.103(7) 0.111(7) 0.118(7)
C5S 0.091(6) 0.076(5) 0.083(6) -0.001(4) 0.005(5) 0.036(5)
O12S 0.084(7) 0.072(7) 0.105(9) 0.003(6) -0.052(6) -0.017(5)
C11S 0.077(13) 0.37(5) 0.16(2) -0.17(3) -0.080(15) 0.056(19)
O2W 0.27(3) 0.094(14) 0.19(3) -0.048(16) 0.14(3) -0.093(19)
O33 0.034(5) 0.017(7) 0.083(3) -0.006(8) -0.017(3) 0.000(6)
C34 0.071(9) 0.040(7) 0.083(10) 0.002(6) -0.027(7) -0.013(6)
O4S 0.22(4) 0.072(19) 0.10(2) 0.037(16) 0.02(2) 0.10(2)
C3S 0.10(3) 0.026(12) 0.069(18) 0.021(12) 0.031(17) 0.026(14)
C9S 0.119(8) 0.134(9) 0.137(9) -0.012(7) -0.050(7) -0.027(7)
O10S 0.33(3) 0.24(3) 0.18(2) 0.13(2) -0.20(2) -0.21(3)
O1W 0.104(14) 0.045(7) 0.131(14) 0.001(7) 0.004(10) 0.016(7)
O43 0.178(19) 0.042(6) 0.079(8) 0.007(5) -0.063(10) -0.002(9)

loop_
_atom_type_symbol
_atom_type_description
_atom_type_scat_dispersion_real
_atom_type_scat_dispersion_imag
_atom_type_scat_source
C C 0.0181 0.0091 'International Tables Vol C Tables 4.2.6.8 and 6.1.1.4'
H H 0.0000 0.0000 'International Tables Vol C Tables 4.2.6.8 and 6.1.1.4'
Cd Cd 0.1185 4.6533 'International Tables Vol C Tables 4.2.6.8 and 6.1.1.4'
Cl Cl 0.3639 0.7018 'International Tables Vol C Tables 4.2.6.8 and 6.1.1.4'
N N 0.0311 0.0180 'International Tables Vol C Tables 4.2.6.8 and 6.1.1.4'
O O 0.0492 0.0322 'International Tables Vol C Tables 4.2.6.8 and 6.1.1.4'

loop_
_geom_angle_atom_site_label_1
_geom_angle_atom_site_label_2
_geom_angle_atom_site_label_3
_geom_angle
_geom_angle_site_symmetry_1
_geom_angle_site_symmetry_3
_geom_angle_publ_flag
O36 Cd1 N29 87.38(10) . 2_567 ?
O36 Cd1 N31 88.01(10) . 2_567 ?
O36 Cd1 N26 87.02(11) . 1_465 ?
O36 Cd1 N2 87.75(11) . . ?
O36 Cd1 O33 175.4(7) . . ?
N31 Cd1 N29 56.08(10) 2_567 2_567 ?
N26 Cd1 N29 99.35(11) 1_465 2_567 ?
N26 Cd1 N31 155.14(11) 1_465 2_567 ?
N26 Cd1 O33 89.5(8) 1_465 . ?
N2 Cd1 N29 155.02(11) . 2_567 ?
N2 Cd1 N31 99.27(10) . 2_567 ?
N2 Cd1 N26 104.85(11) . 1_465 ?
N2 Cd1 O33 96.0(10) . . ?
O35 Cd1 O36 176.6(5) . . ?
O35 Cd1 N29 92.5(8) . 2_567 ?
O35 Cd1 N31 89.1(7) . 2_567 ?
O35 Cd1 N26 96.4(5) . 1_465 ?
O35 Cd1 N2 90.9(7) . . ?
O41 Cl38 O39 110.7(3) . . ?
O41 Cl38 O40 109.9(3) . . ?
O41 Cl38 O42 114.0(8) . . ?
O41 Cl38 O43 105.0(8) . . ?
O39 Cl38 O40 104.8(3) . . ?
O39 Cl38 O42 117.8(8) . . ?
O39 Cl38 O43 99.2(6) . . ?
O42 Cl38 O40 98.2(8) . . ?
Cd1 O36 H36 116(4) . . ?
C37 O36 Cd1 128.7(3) . . ?
C37 O36 H36 116(4) . . ?
C30 N29 Cd1 92.9(2) . 2_567 ?
C30 N29 C22 115.0(3) . . ?
C22 N29 Cd1 150.0(2) . 2_567 ?
C8 N31 Cd1 150.5(2) . 2_567 ?
C30 N31 Cd1 93.1(2) . 2_567 ?
C30 N31 C8 114.5(3) . . ?
C8 N9 C10 116.6(3) . . ?
C12 N11 C10 115.5(3) . . ?
C20 N19 C12 115.6(3) . . ?
C22 N21 C20 116.5(3) . . ?
C27 N26 Cd1 119.9(2) . 1_645 ?
C25 N26 Cd1 122.0(3) . 1_645 ?
C25 N26 C27 117.9(3) . . ?
C7 N2 Cd1 120.0(2) . . ?
C7 N2 C3 118.3(3) . . ?
C3 N2 Cd1 121.4(3) . . ?
C15 N16 C17 118.5(3) . . ?
N9 C10 C32 119.3(3) . . ?
N11 C10 N9 121.0(3) . . ?
N11 C10 C32 119.7(3) . . ?
N31 C8 C5 115.3(3) . . ?
N9 C8 N31 128.4(3) . . ?
N9 C8 C5 116.2(3) . . ?
C6 C5 C8 121.5(3) . . ?
C4 C5 C8 119.5(3) . . ?
C4 C5 C6 119.0(3) . . ?
N29 C30 N31 117.5(3) . . ?
N29 C30 C32 121.1(3) . . ?
N31 C30 C32 121.3(3) . . ?
N19 C20 N21 120.8(3) . . ?
N19 C20 C32 119.7(3) . . ?
N21 C20 C32 119.5(3) . . ?
C5 C6 H6 120.9 . . ?
C5 C6 C7 118.3(3) . . ?
C7 C6 H6 120.9 . . ?
C10 C32 C20 120.3(3) . . ?
C30 C32 C10 119.8(3) . . ?
C30 C32 C20 119.7(3) . . ?
N29 C22 C23 115.3(3) . . ?
N21 C22 N29 128.2(3) . . ?
N21 C22 C23 116.5(3) . . ?
C28 C23 C22 122.0(3) . . ?
C28 C23 C24 118.8(3) . . ?
C24 C23 C22 119.2(3) . . ?
N11 C12 N19 129.1(3) . . ?
N11 C12 C13 115.6(3) . . ?
N19 C12 C13 115.2(3) . . ?
C23 C28 H28 120.8 . . ?
C23 C28 C27 118.4(3) . . ?
C27 C28 H28 120.8 . . ?
C13 C18 H18 120.5 . . ?
C17 C18 H18 120.5 . . ?
C17 C18 C13 119.1(4) . . ?
C18 C13 C12 121.0(3) . . ?
C18 C13 C14 117.9(3) . . ?
C14 C13 C12 121.1(3) . . ?
N2 C7 C6 122.7(3) . . ?
N2 C7 H7 118.7 . . ?
C6 C7 H7 118.7 . . ?
N16 C17 C18 122.9(4) . . ?
N16 C17 H17 118.5 . . ?
C18 C17 H17 118.5 . . ?
C13 C14 H14 120.4 . . ?
C13 C14 C15 119.2(4) . . ?
C15 C14 H14 120.4 . . ?
C23 C24 H24 120.6 . . ?
C25 C24 C23 118.7(4) . . ?
C25 C24 H24 120.6 . . ?
C5 C4 H4 120.5 . . ?
C3 C4 C5 119.0(3) . . ?
C3 C4 H4 120.5 . . ?
N26 C27 C28 122.9(3) . . ?
N26 C27 H27 118.6 . . ?
C28 C27 H27 118.6 . . ?
O36 C37 H37A 109.5 . . ?
O36 C37 H37B 109.5 . . ?
O36 C37 H37C 109.5 . . ?
H37A C37 H37B 109.5 . . ?
H37A C37 H37C 109.5 . . ?
H37B C37 H37C 109.5 . . ?
N2 C3 C4 122.6(4) . . ?
N2 C3 H3 118.7 . . ?
C4 C3 H3 118.7 . . ?
N16 C15 C14 122.5(4) . . ?
N16 C15 H15 118.8 . . ?
C14 C15 H15 118.8 . . ?
N26 C25 C24 123.1(4) . . ?
N26 C25 H25 118.4 . . ?
C24 C25 H25 118.4 . . ?
C34 O33 Cd1 153(3) . . ?
O33 C34 H34A 109.5 . . ?
O33 C34 H34B 109.5 . . ?
O33 C34 H34C 109.5 . . ?
H34A C34 H34B 109.5 . . ?
H34A C34 H34C 109.5 . . ?
H34B C34 H34C 109.5 . . ?

loop_
_geom_bond_atom_site_label_1
_geom_bond_atom_site_label_2
_geom_bond_distance
_geom_bond_site_symmetry_2
_geom_bond_publ_flag
Cd1 O36 2.265(3) . ?
Cd1 N29 2.458(3) 2_567 ?
Cd1 N31 2.454(3) 2_567 ?
Cd1 N26 2.287(3) 1_465 ?
Cd1 N2 2.286(3) . ?
Cd1 O35 2.23(3) . ?
Cd1 O33 2.35(4) . ?
Cl38 O41 1.415(4) . ?
Cl38 O39 1.419(4) . ?
Cl38 O40 1.437(6) . ?
Cl38 O42 1.429(11) . ?
Cl38 O43 1.461(12) . ?
O36 H36 0.78(6) . ?
O36 C37 1.423(5) . ?
N29 C30 1.349(5) . ?
N29 C22 1.357(5) . ?
N31 C8 1.366(5) . ?
N31 C30 1.352(5) . ?
N9 C10 1.360(5) . ?
N9 C8 1.324(5) . ?
N11 C10 1.344(5) . ?
N11 C12 1.343(5) . ?
N19 C20 1.341(5) . ?
N19 C12 1.345(5) . ?
N21 C20 1.356(5) . ?
N21 C22 1.331(5) . ?
N26 C27 1.339(5) . ?
N26 C25 1.338(5) . ?
N2 C7 1.339(5) . ?
N2 C3 1.342(5) . ?
N16 C17 1.338(6) . ?
N16 C15 1.328(6) . ?
C10 C32 1.402(5) . ?
C8 C5 1.486(5) . ?
C5 C6 1.388(5) . ?
C5 C4 1.386(5) . ?
C30 C32 1.388(5) . ?
C20 C32 1.402(5) . ?
C6 H6 0.9500 . ?
C6 C7 1.401(5) . ?
C22 C23 1.485(5) . ?
C23 C28 1.382(5) . ?
C23 C24 1.395(5) . ?
C12 C13 1.488(5) . ?
C28 H28 0.9500 . ?
C28 C27 1.398(5) . ?
C18 H18 0.9500 . ?
C18 C13 1.388(6) . ?
C18 C17 1.387(6) . ?
C13 C14 1.394(6) . ?
C7 H7 0.9500 . ?
C17 H17 0.9500 . ?
C14 H14 0.9500 . ?
C14 C15 1.395(5) . ?
C24 H24 0.9500 . ?
C24 C25 1.381(6) . ?
C4 H4 0.9500 . ?
C4 C3 1.385(5) . ?
C27 H27 0.9500 . ?
C37 H37A 0.9800 . ?
C37 H37B 0.9800 . ?
C37 H37C 0.9800 . ?
C3 H3 0.9500 . ?
C15 H15 0.9500 . ?
C25 H25 0.9500 . ?
O2S C1S 1.454(18) . ?
O8S C7S 1.45(3) . ?
O6S C5S 1.515(13) . ?
O12S C11S 1.28(2) . ?
O33 C34 1.13(4) . ?
C34 H34A 0.9800 . ?
C34 H34B 0.9800 . ?
C34 H34C 0.9800 . ?
O4S C3S 1.54(2) . ?
C9S O10S 1.35(2) . ?

loop_
_geom_torsion_atom_site_label_1
_geom_torsion_atom_site_label_2
_geom_torsion_atom_site_label_3
_geom_torsion_atom_site_label_4
_geom_torsion
_geom_torsion_site_symmetry_1
_geom_torsion_site_symmetry_2
_geom_torsion_site_symmetry_3
_geom_torsion_site_symmetry_4
_geom_torsion_publ_flag
Cd1 N29 C30 N31 -6.4(3) 2_567 . . . ?
Cd1 N29 C30 C32 170.3(3) 2_567 . . . ?
Cd1 N29 C22 N21 -158.4(3) 2_567 . . . ?
Cd1 N29 C22 C23 20.1(7) 2_567 . . . ?
Cd1 N31 C8 N9 158.1(4) 2_567 . . . ?
Cd1 N31 C8 C5 -19.3(7) 2_567 . . . ?
Cd1 N31 C30 N29 6.4(3) 2_567 . . . ?
Cd1 N31 C30 C32 -170.3(3) 2_567 . . . ?
Cd1 N26 C27 C28 173.1(3) 1_645 . . . ?
Cd1 N26 C25 C24 -174.8(4) 1_645 . . . ?
Cd1 N2 C7 C6 -172.0(3) . . . . ?
Cd1 N2 C3 C4 173.8(3) . . . . ?
N29 C30 C32 C10 -175.5(3) . . . . ?
N29 C30 C32 C20 -0.9(5) . . . . ?
N29 C22 C23 C28 43.8(5) . . . . ?
N29 C22 C23 C24 -134.9(4) . . . . ?
N31 C8 C5 C6 -45.0(5) . . . . ?
N31 C8 C5 C4 133.8(4) . . . . ?
N31 C30 C32 C10 1.1(5) . . . . ?
N31 C30 C32 C20 175.7(3) . . . . ?
N9 C10 C32 C30 -0.4(5) . . . . ?
N9 C10 C32 C20 -174.9(3) . . . . ?
N9 C8 C5 C6 137.3(4) . . . . ?
N9 C8 C5 C4 -44.0(5) . . . . ?
N11 C10 C32 C30 177.7(3) . . . . ?
N11 C10 C32 C20 3.2(5) . . . . ?
N11 C12 C13 C18 176.5(4) . . . . ?
N11 C12 C13 C14 -1.9(5) . . . . ?
N19 C20 C32 C10 -3.1(5) . . . . ?
N19 C20 C32 C30 -177.6(3) . . . . ?
N19 C12 C13 C18 -1.5(5) . . . . ?
N19 C12 C13 C14 -179.9(4) . . . . ?
N21 C20 C32 C10 174.4(3) . . . . ?
N21 C20 C32 C30 -0.2(5) . . . . ?
N21 C22 C23 C28 -137.5(4) . . . . ?
N21 C22 C23 C24 43.8(5) . . . . ?
C10 N9 C8 N31 0.2(6) . . . . ?
C10 N9 C8 C5 177.7(3) . . . . ?
C10 N11 C12 N19 -1.3(6) . . . . ?
C10 N11 C12 C13 -179.0(3) . . . . ?
C8 N31 C30 N29 175.6(3) . . . . ?
C8 N31 C30 C32 -1.1(5) . . . . ?
C8 N9 C10 N11 -178.3(3) . . . . ?
C8 N9 C10 C32 -0.3(5) . . . . ?
C8 C5 C6 C7 178.2(3) . . . . ?
C8 C5 C4 C3 -176.5(4) . . . . ?
C5 C6 C7 N2 -1.7(6) . . . . ?
C5 C4 C3 N2 -2.0(6) . . . . ?
C30 N29 C22 N21 -1.4(6) . . . . ?
C30 N29 C22 C23 177.1(3) . . . . ?
C30 N31 C8 N9 0.5(6) . . . . ?
C30 N31 C8 C5 -177.0(3) . . . . ?
C20 N19 C12 N11 1.4(6) . . . . ?
C20 N19 C12 C13 179.1(3) . . . . ?
C20 N21 C22 N29 0.4(6) . . . . ?
C20 N21 C22 C23 -178.1(3) . . . . ?
C6 C5 C4 C3 2.3(6) . . . . ?
C22 N29 C30 N31 -175.1(3) . . . . ?
C22 N29 C30 C32 1.6(5) . . . . ?
C22 N21 C20 N19 177.9(3) . . . . ?
C22 N21 C20 C32 0.4(5) . . . . ?
C22 C23 C28 C27 -177.4(4) . . . . ?
C22 C23 C24 C25 175.8(4) . . . . ?
C23 C28 C27 N26 1.5(6) . . . . ?
C23 C24 C25 N26 2.0(8) . . . . ?
C12 N11 C10 N9 177.0(3) . . . . ?
C12 N11 C10 C32 -1.1(5) . . . . ?
C12 N19 C20 N21 -176.5(3) . . . . ?
C12 N19 C20 C32 0.9(5) . . . . ?
C12 C13 C14 C15 177.9(4) . . . . ?
C28 C23 C24 C25 -2.8(7) . . . . ?
C18 C13 C14 C15 -0.5(6) . . . . ?
C13 C18 C17 N16 -0.5(6) . . . . ?
C13 C14 C15 N16 -0.8(6) . . . . ?
C7 N2 C3 C4 -0.2(6) . . . . ?
C17 N16 C15 C14 1.4(6) . . . . ?
C17 C18 C13 C12 -177.3(4) . . . . ?
C17 C18 C13 C14 1.1(6) . . . . ?
C24 C23 C28 C27 1.2(6) . . . . ?
C4 C5 C6 C7 -0.5(6) . . . . ?
C27 N26 C25 C24 0.7(7) . . . . ?
C3 N2 C7 C6 2.0(6) . . . . ?
C15 N16 C17 C18 -0.8(6) . . . . ?
C25 N26 C27 C28 -2.4(6) . . . . ?
